data_7224844
loop_
_publ_author_name
'Morshedi, Mahbod'
'Willis, Anthony C.'
'White, Nicholas G.'

_publ_section_title
;
 Anion-templated 2D frameworks from hexahydroxytriphenylene
;
_journal_issue 23
_journal_name_full CrystEngComm
_journal_page_first 4281
_journal_paper_doi 10.1039/C6CE00297H
_journal_volume 18
_journal_year 2016
_chemical_compound_source synthesized
_chemical_formula_moiety 'C18 H12 O6, C16 H36 N, C2 H3 O2, C H4 O'
_chemical_formula_sum 'C37 H55 N O9'
_chemical_formula_weight 657.84
_chemical_name_systematic '[HHTP.TBA.OAc]n'
_space_group_IT_number 14
_symmetry_cell_setting monoclinic
_symmetry_space_group_name_Hall '-P 2yn'
_symmetry_space_group_name_H-M 'P 1 21/n 1'
_atom_sites_solution_hydrogens difmap
_atom_sites_solution_primary other
_audit_update_record
;
2016-02-03 deposited with the CCDC.
2016-03-28 downloaded from the CCDC.
;
_cell_angle_alpha 90
_cell_angle_beta 90.0656(14)
_cell_angle_gamma 90
_cell_formula_units_Z 4
_cell_length_a 13.0411(2)
_cell_length_b 16.2078(3)
_cell_length_c 16.6185(2)
_cell_measurement_reflns_used 19966
_cell_measurement_temperature 150
_cell_measurement_theta_max 72.55
_cell_measurement_theta_min 3.79
_cell_volume 3512.61(9)
_computing_cell_refinement 'CrysAlisPro, (Agilent, 2011)'
_computing_data_collection 'SuperNova, (Oxford Diffraction, 2010)'
_computing_data_reduction 'CrysAlisPro, (Agilent, 2011)'
_computing_publication_material 'CRYSTALS (Betteridge et al., 2003)'
_computing_structure_refinement 'CRYSTALS (Betteridge et al., 2003)'
_computing_structure_solution 'Superflip (Palatinus & Chapuis, 2007)'
_diffrn_ambient_temperature 150
_diffrn_measured_fraction_theta_full 0.999
_diffrn_measured_fraction_theta_max 0.991
_diffrn_measurement_device Area
_diffrn_measurement_device_type 'Oxford Diffraction SuperNova'
_diffrn_measurement_method \w/2\q
_diffrn_radiation_monochromator mirror
_diffrn_radiation_type 'Cu K\a'
_diffrn_radiation_wavelength 1.54184
_diffrn_reflns_av_R_equivalents 0.035
_diffrn_reflns_limit_h_max 16
_diffrn_reflns_limit_h_min -15
_diffrn_reflns_limit_k_max 20
_diffrn_reflns_limit_k_min -19
_diffrn_reflns_limit_l_max 17
_diffrn_reflns_limit_l_min -20
_diffrn_reflns_number 67938
_diffrn_reflns_theta_full 71.430
_diffrn_reflns_theta_max 72.887
_diffrn_reflns_theta_min 3.810
_diffrn_standards_number 0
_exptl_absorpt_coefficient_mu 0.714
_exptl_absorpt_correction_T_max 1.00
_exptl_absorpt_correction_T_min 0.92
_exptl_absorpt_correction_type multi-scan
_exptl_absorpt_process_details 'CrysAlisPro, (Agilent, 2011)'
_exptl_crystal_colour 'pale brown'
_exptl_crystal_density_diffrn 1.244
_exptl_crystal_density_method 'not measured'
_exptl_crystal_description plate
_exptl_crystal_F_000 1424.000
_exptl_crystal_size_max 0.22
_exptl_crystal_size_mid 0.16
_exptl_crystal_size_min 0.05
_refine_diff_density_max 0.77
_refine_diff_density_min -0.89
_refine_ls_extinction_method None
_refine_ls_goodness_of_fit_ref 0.9951
_refine_ls_hydrogen_treatment mixed
_refine_ls_matrix_type full
_refine_ls_number_parameters 472
_refine_ls_number_reflns 5658
_refine_ls_number_restraints 186
_refine_ls_R_factor_all 0.0817
_refine_ls_R_factor_gt 0.0771
_refine_ls_shift/su_max 0.0003288
_refine_ls_shift/su_mean 0.0000293
_refine_ls_structure_factor_coef Fsqd
_refine_ls_weighting_details
;
 Method, part 1, Chebychev polynomial, (Watkin, 1994, Prince, 1982) 
 [weight] = 1.0/[A~0~*T~0~(x)+A~1~*T~1~(x) ... +A~n-1~]*T~n-1~(x)] 
 where A~i~ are the Chebychev coefficients listed below and x= Fcalc/Fmax 
 Method = Robust Weighting (Prince, 1982) 
 W = [weight] * [1-(deltaF/6*sigmaF)^2^]^2^ 
 A~i~ are: 
 0.280E+04 0.472E+04 0.287E+04 0.116E+04 247. 
;
_refine_ls_weighting_scheme calc
_refine_ls_wR_factor_all 0.2184
_refine_ls_wR_factor_gt 0.2146
_refine_ls_wR_factor_ref 0.2184
_reflns_limit_h_max 16
_reflns_limit_h_min -16
_reflns_limit_k_max 20
_reflns_limit_k_min 0
_reflns_limit_l_max 20
_reflns_limit_l_min 0
_reflns_number_gt 5092
_reflns_number_total 6945
_reflns_threshold_expression I>2.0\s(I)
_oxford_diffrn_Wilson_B_factor 2.85
_oxford_diffrn_Wilson_scale 0.13
_oxford_refine_ls_r_factor_ref 0.0817
_oxford_refine_ls_scale 2.95(5)
_oxford_reflns_number_all 5658
_oxford_reflns_threshold_expression_ref I>-3.0\s(I)
_cod_data_source_file c6ce00297h2.cif
_cod_data_source_block OAc
_cod_depositor_comments
;
The following automatic conversions were performed:

'_atom_sites_solution_primary' value 'Other' changed to 'other'
according to
/usr/data/users/saulius/crontab/automatic-downloads/rss-feeds/RSC/lib/dictionaries/cif_core.dic
dictionary named 'cif_core.dic' version 2.4.2 from 2011-04-26.

Automatic conversion script
Id: cif_fix_values 4268 2015-11-12 08:31:59Z antanas 

 Adding full bibliography for 7224841--7224846.cif.
;
_cod_original_cell_volume 3512.61(5)
_cod_original_sg_symbol_H-M 'P 21/n '
_cod_original_formula_sum 'C37 H55 N1 O9'
_cod_database_code 7224844

loop_
_symmetry_equiv_pos_as_xyz
x,y,z
-x,-y,-z
x+1/2,-y+1/2,z+1/2
-x+1/2,y+1/2,-z+1/2

loop_
_atom_site_label
_atom_site_type_symbol
_atom_site_fract_x
_atom_site_fract_y
_atom_site_fract_z
_atom_site_U_iso_or_equiv
_atom_site_occupancy
_atom_site_adp_type
_atom_site_refinement_flags_posn
_atom_site_refinement_flags_adp
_atom_site_disorder_group
C1 C 0.81368(19) 0.26178(16) 0.21612(15) 0.0267 1.0000 Uani . . .
C2 C 0.90215(19) 0.23541(16) 0.25765(14) 0.0267 1.0000 Uani . . .
C3 C 0.99058(19) 0.22043(16) 0.21500(15) 0.0269 1.0000 Uani . . .
C4 C 0.99597(19) 0.23042(15) 0.13083(14) 0.0247 1.0000 Uani . . .
C5 C 0.90792(19) 0.25818(15) 0.08955(14) 0.0254 1.0000 Uani . . .
C6 C 0.81822(19) 0.27362(16) 0.13447(14) 0.0262 1.0000 Uani . . .
C7 C 1.26536(19) 0.16198(16) 0.08229(15) 0.0276 1.0000 Uani . . .
C8 C 1.26770(18) 0.17456(16) -0.00130(15) 0.0269 1.0000 Uani . . .
C9 C 1.18225(19) 0.20396(16) -0.03987(14) 0.0282 1.0000 Uani . . .
C10 C 1.09075(19) 0.22128(15) 0.00198(14) 0.0255 1.0000 Uani . . .
C11 C 1.08919(19) 0.21151(15) 0.08582(14) 0.0254 1.0000 Uani . . .
C12 C 1.17871(19) 0.18154(17) 0.12483(14) 0.0285 1.0000 Uani . . .
C13 C 0.9108(2) 0.27956(18) -0.16625(15) 0.0315 1.0000 Uani . . .
C14 C 0.8221(2) 0.30095(18) -0.12352(15) 0.0327 1.0000 Uani . . .
C15 C 0.82221(19) 0.29534(17) -0.04101(15) 0.0297 1.0000 Uani . . .
C16 C 0.90943(19) 0.26830(15) 0.00207(14) 0.0258 1.0000 Uani . . .
C17 C 0.99904(19) 0.24857(16) -0.04084(14) 0.0268 1.0000 Uani . . .
C18 C 0.9973(2) 0.25518(17) -0.12553(14) 0.0292 1.0000 Uani . . .
N100 N 0.8420(2) 0.52147(17) 0.2774(2) 0.0656 1.0000 Uani D U .
C101 C 0.9278(3) 0.4581(2) 0.2725(3) 0.0614 1.0000 Uani D U .
C102 C 1.0332(3) 0.4921(2) 0.2541(3) 0.0650 1.0000 Uani D U .
C103 C 1.1091(3) 0.4222(3) 0.2411(4) 0.0856 1.0000 Uani D U .
C104 C 1.2199(4) 0.4525(4) 0.2366(4) 0.1018 1.0000 Uani D U .
C111 C 0.8667(3) 0.5876(2) 0.3384(3) 0.0693 1.0000 Uani D U .
C112 C 0.8868(6) 0.5585(3) 0.4221(3) 0.1063 1.0000 Uani D U .
C113 C 0.8835(4) 0.6302(4) 0.4770(4) 0.1127 1.0000 Uani D U .
C114 C 0.8764(7) 0.6135(6) 0.5665(4) 0.1153 0.6600 Uani D U 1
C121 C 0.7468(3) 0.4742(2) 0.3012(3) 0.0720 1.0000 Uani D U .
C122 C 0.6481(3) 0.5241(3) 0.3072(3) 0.0746 1.0000 Uani D U .
C123 C 0.5661(3) 0.4641(3) 0.3358(4) 0.1005 1.0000 Uani D U .
C124 C 0.4635(4) 0.5017(4) 0.3576(5) 0.0881 0.6600 Uani D U 1
C131 C 0.8276(4) 0.5646(2) 0.1971(3) 0.0765 1.0000 Uani D U .
C132 C 0.8003(5) 0.5092(3) 0.1264(3) 0.0928 1.0000 Uani D U .
C133 C 0.8030(5) 0.5631(4) 0.0512(4) 0.1196 1.0000 Uani D U .
O201 O 0.55398(14) 0.29908(14) 0.17987(11) 0.0405 1.0000 Uani . . .
O202 O 0.59839(15) 0.35290(16) 0.06155(12) 0.0472 1.0000 Uani . . .
C203 C 0.5330(2) 0.32847(18) 0.11126(16) 0.0351 1.0000 Uani . . .
C204 C 0.4221(2) 0.3323(2) 0.0862(2) 0.0458 1.0000 Uani . . .
O301 O 0.55620(15) 0.35825(14) -0.09182(11) 0.0403 1.0000 Uani D . .
C302 C 0.5357(3) 0.4428(2) -0.1090(2) 0.0593 1.0000 Uani . . .
O2 O 0.89549(14) 0.22561(13) 0.33961(10) 0.0348 1.0000 Uani D . .
O1 O 0.72668(13) 0.27446(12) 0.26022(10) 0.0327 1.0000 Uani D . .
O14 O 0.73892(15) 0.32479(16) -0.16808(11) 0.0448 1.0000 Uani D . .
O13 O 0.90772(15) 0.28346(15) -0.24843(11) 0.0409 1.0000 Uani D . .
O8 O 1.35747(14) 0.15808(13) -0.04137(11) 0.0344 1.0000 Uani D . .
O7 O 1.35288(14) 0.13269(13) 0.11821(11) 0.0354 1.0000 Uani D . .
C134 C 0.7868(10) 0.5118(6) -0.0239(5) 0.1328 0.6600 Uani D U 1
C135 C 0.9024(8) 0.5475(8) 0.0060(7) 0.0904 0.3400 Uani D U 2
C125 C 0.5449(9) 0.4885(8) 0.4225(4) 0.0817 0.3400 Uani D U 2
C115 C 0.7887(7) 0.6082(10) 0.5259(7) 0.1016 0.3400 Uani D U 2
H31 H 1.0483 0.2038 0.2434 0.0330 1.0000 Uiso R . .
H61 H 0.7589 0.2934 0.1088 0.0332 1.0000 Uiso R . .
H91 H 1.1877 0.2142 -0.0959 0.0337 1.0000 Uiso R . .
H121 H 1.1798 0.1749 0.1814 0.0357 1.0000 Uiso R . .
H151 H 0.7639 0.3105 -0.0126 0.0380 1.0000 Uiso R . .
H181 H 1.0557 0.2405 -0.1550 0.0380 1.0000 Uiso R . .
H1011 H 0.9300 0.4309 0.3257 0.0796 1.0000 Uiso R . .
H1012 H 0.9106 0.4172 0.2334 0.0794 1.0000 Uiso R . .
H1022 H 1.0572 0.5276 0.2980 0.0788 1.0000 Uiso R . .
H1021 H 1.0305 0.5241 0.2040 0.0796 1.0000 Uiso R . .
H1031 H 1.1006 0.3826 0.2844 0.1035 1.0000 Uiso R . .
H1032 H 1.0921 0.3954 0.1898 0.1030 1.0000 Uiso R . .
H1042 H 1.2685 0.4076 0.2419 0.1531 1.0000 Uiso R . .
H1041 H 1.2331 0.4917 0.2800 0.1533 1.0000 Uiso R . .
H1043 H 1.2301 0.4802 0.1852 0.1529 1.0000 Uiso R . .
H1112 H 0.9264 0.6172 0.3181 0.0852 1.0000 Uiso R . .
H1111 H 0.8083 0.6252 0.3386 0.0848 1.0000 Uiso R . .
H1121 H 0.9527 0.5305 0.4252 0.1304 1.0000 Uiso R . .
H1122 H 0.8318 0.5207 0.4378 0.1302 1.0000 Uiso R . .
H1212 H 0.7615 0.4492 0.3528 0.0931 1.0000 Uiso R . .
H1211 H 0.7368 0.4322 0.2605 0.0929 1.0000 Uiso R . .
H1222 H 0.6558 0.5698 0.3458 0.0935 1.0000 Uiso R . .
H1221 H 0.6301 0.5472 0.2546 0.0944 1.0000 Uiso R . .
H1312 H 0.8916 0.5931 0.1844 0.0963 1.0000 Uiso R . .
H1311 H 0.7738 0.6046 0.2051 0.0956 1.0000 Uiso R . .
H1322 H 0.8504 0.4660 0.1224 0.1160 1.0000 Uiso R . .
H1321 H 0.7318 0.4855 0.1345 0.1162 1.0000 Uiso R . .
H2041 H 0.4131 0.3766 0.0496 0.0717 1.0000 Uiso R . .
H2043 H 0.3795 0.3394 0.1326 0.0718 1.0000 Uiso R . .
H2042 H 0.4060 0.2805 0.0598 0.0720 1.0000 Uiso R . .
H21 H 0.949(2) 0.204(2) 0.357(2) 0.0546 1.0000 Uiso D . .
H11 H 0.680(2) 0.285(2) 0.2278(19) 0.0509 1.0000 Uiso D . .
H141 H 0.688(2) 0.330(3) -0.138(2) 0.0688 1.0000 Uiso D . .
H81 H 1.363(3) 0.183(2) -0.0841(15) 0.0534 1.0000 Uiso D . .
H71 H 1.347(3) 0.146(2) 0.1659(13) 0.0560 1.0000 Uiso D . .
H132 H 0.954(2) 0.254(2) -0.267(2) 0.0629 1.0000 Uiso D . .
H3011 H 0.572(3) 0.357(3) -0.0423(13) 0.0624 1.0000 Uiso D . .
H3021 H 0.5225 0.4486 -0.1649 0.0732 1.0000 Uiso R . .
H3022 H 0.5934 0.4754 -0.0947 0.0732 1.0000 Uiso R . .
H3023 H 0.4775 0.4608 -0.0794 0.0732 1.0000 Uiso R . .
H1141 H 0.8754 0.6641 0.5952 0.1290 0.6600 Uiso R . 1
H1142 H 0.9344 0.5820 0.5825 0.1290 0.6600 Uiso R . 1
H1143 H 0.8156 0.5833 0.5777 0.1290 0.6600 Uiso R . 1
H1241 H 0.4175 0.4596 0.3742 0.1074 0.6600 Uiso R . 1
H1242 H 0.4729 0.5401 0.4002 0.1074 0.6600 Uiso R . 1
H1243 H 0.4360 0.5294 0.3120 0.1074 0.6600 Uiso R . 1
H1341 H 0.7884 0.5462 -0.0701 0.1640 0.6600 Uiso R . 1
H1342 H 0.8391 0.4712 -0.0279 0.1640 0.6600 Uiso R . 1
H1343 H 0.7219 0.4854 -0.0203 0.1640 0.6600 Uiso R . 1
H1351 H 0.9047 0.5814 -0.0406 0.1105 0.3400 Uiso R . 2
H1352 H 0.9593 0.5597 0.0396 0.1105 0.3400 Uiso R . 2
H1353 H 0.9049 0.4911 -0.0096 0.1105 0.3400 Uiso R . 2
H1251 H 0.4940 0.4532 0.4447 0.1025 0.3400 Uiso R . 2
H1252 H 0.6062 0.4840 0.4531 0.1025 0.3400 Uiso R . 2
H1253 H 0.5212 0.5440 0.4239 0.1025 0.3400 Uiso R . 2
H1151 H 0.7770 0.6507 0.5641 0.1351 0.3400 Uiso R . 2
H1152 H 0.7995 0.5574 0.5531 0.1351 0.3400 Uiso R . 2
H1153 H 0.7307 0.6034 0.4916 0.1351 0.3400 Uiso R . 2
H1331 H 0.8230 0.6174 0.0362 0.1454 0.6600 Uiso R . 1
H1332 H 0.7410 0.5655 0.0812 0.1454 0.6600 Uiso R . 1
H1333 H 0.7996 0.6203 0.0678 0.1454 0.3400 Uiso . . 2
H1334 H 0.7454 0.5518 0.0184 0.1454 0.3400 Uiso . . 2
H1231 H 0.5917 0.4363 0.3820 0.1234 0.6600 Uiso R . 1
H1232 H 0.5550 0.4255 0.2938 0.1234 0.6600 Uiso R . 1
H1233 H 0.5910 0.4082 0.3327 0.1234 0.3400 Uiso . . 2
H1234 H 0.5060 0.4683 0.3039 0.1234 0.3400 Uiso . . 2
H1131 H 0.9439 0.6614 0.4672 0.1338 0.6600 Uiso R . 1
H1132 H 0.8250 0.6621 0.4628 0.1338 0.6600 Uiso R . 1
H1133 H 0.9438 0.6355 0.5082 0.1338 0.3400 Uiso . . 2
H1134 H 0.8755 0.6816 0.4463 0.1338 0.3400 Uiso . . 2

loop_
_atom_site_aniso_label
_atom_site_aniso_U_11
_atom_site_aniso_U_22
_atom_site_aniso_U_33
_atom_site_aniso_U_23
_atom_site_aniso_U_13
_atom_site_aniso_U_12
C1 0.0270(12) 0.0325(13) 0.0206(12) -0.0029(10) 0.0028(10) -0.0009(10)
C2 0.0304(13) 0.0337(13) 0.0161(11) -0.0007(9) 0.0017(10) -0.0009(10)
C3 0.0253(12) 0.0348(13) 0.0206(12) 0.0021(10) -0.0009(9) 0.0011(10)
C4 0.0251(12) 0.0313(13) 0.0177(11) -0.0007(9) 0.0019(9) -0.0009(10)
C5 0.0272(12) 0.0310(13) 0.0182(12) -0.0013(9) -0.0002(9) -0.0044(10)
C6 0.0247(12) 0.0353(13) 0.0186(12) -0.0021(9) -0.0013(9) 0.0012(10)
C7 0.0258(12) 0.0353(13) 0.0219(12) 0.0004(10) -0.0034(10) 0.0015(10)
C8 0.0220(12) 0.0368(14) 0.0220(12) -0.0044(10) 0.0030(9) -0.0003(10)
C9 0.0283(13) 0.0387(14) 0.0175(11) -0.0014(10) -0.0001(9) -0.0008(10)
C10 0.0253(12) 0.0341(13) 0.0172(11) -0.0020(9) -0.0010(9) -0.0013(10)
C11 0.0258(12) 0.0308(12) 0.0194(12) 0.0002(9) -0.0004(9) -0.0023(10)
C12 0.0282(13) 0.0415(14) 0.0160(11) 0.0011(10) 0.0004(9) 0.0009(11)
C13 0.0312(13) 0.0475(15) 0.0157(11) 0.0046(10) -0.0013(10) 0.0011(11)
C14 0.0282(13) 0.0460(15) 0.0238(13) 0.0035(11) -0.0046(10) 0.0034(11)
C15 0.0241(12) 0.0453(15) 0.0198(12) 0.0007(11) 0.0020(10) 0.0021(11)
C16 0.0269(12) 0.0336(13) 0.0170(12) 0.0003(9) -0.0011(10) -0.0011(10)
C17 0.0257(13) 0.0356(13) 0.0191(12) -0.0004(10) -0.0007(10) -0.0014(10)
C18 0.0257(12) 0.0441(15) 0.0179(12) 0.0005(10) 0.0011(10) 0.0023(11)
N100 0.0534(15) 0.0354(14) 0.108(2) 0.0074(13) -0.0082(16) -0.0065(11)
C101 0.0584(17) 0.0367(16) 0.089(3) -0.0025(16) -0.0100(18) -0.0033(12)
C102 0.0618(18) 0.056(2) 0.077(3) -0.0085(19) -0.0014(18) -0.0087(15)
C103 0.076(2) 0.066(3) 0.115(4) -0.027(3) 0.020(3) -0.0034(18)
C104 0.072(2) 0.110(4) 0.124(5) -0.034(4) 0.027(3) -0.002(3)
C111 0.053(2) 0.0408(18) 0.114(2) -0.0039(15) 0.007(2) -0.0060(15)
C112 0.161(6) 0.053(2) 0.105(2) 0.0054(18) 0.029(3) -0.028(3)
C113 0.068(3) 0.132(5) 0.139(4) -0.059(4) -0.020(3) 0.016(3)
C114 0.085(5) 0.122(7) 0.139(3) -0.050(5) -0.033(5) 0.026(5)
C121 0.0557(18) 0.0466(19) 0.114(3) 0.011(2) -0.007(2) -0.0114(13)
C122 0.0569(18) 0.067(2) 0.100(3) -0.009(2) -0.0173(19) -0.0050(15)
C123 0.058(2) 0.122(4) 0.122(4) -0.004(3) -0.006(2) -0.024(2)
C124 0.064(3) 0.077(4) 0.123(6) 0.021(4) -0.016(3) -0.013(3)
C131 0.069(2) 0.045(2) 0.115(2) 0.0154(16) -0.002(2) 0.0005(18)
C132 0.118(4) 0.056(2) 0.105(3) 0.0113(18) -0.002(3) 0.015(3)
C133 0.125(4) 0.107(4) 0.126(3) 0.044(3) -0.034(3) 0.008(4)
O201 0.0290(10) 0.0711(14) 0.0212(9) 0.0013(9) -0.0013(7) -0.0002(9)
O202 0.0327(11) 0.0726(15) 0.0364(11) 0.0116(10) 0.0016(9) 0.0036(10)
C203 0.0327(14) 0.0442(15) 0.0282(13) -0.0008(11) 0.0023(11) 0.0036(12)
C204 0.0361(16) 0.0599(19) 0.0415(16) 0.0099(14) -0.0061(13) 0.0000(14)
O301 0.0382(11) 0.0552(12) 0.0275(10) 0.0005(9) -0.0014(8) 0.0024(9)
C302 0.072(2) 0.054(2) 0.0514(19) 0.0052(16) -0.0146(17) -0.0013(17)
O2 0.0323(10) 0.0559(12) 0.0161(9) 0.0048(8) 0.0020(7) 0.0082(9)
O1 0.0255(9) 0.0543(12) 0.0184(9) -0.0014(8) 0.0028(7) 0.0047(8)
O14 0.0310(10) 0.0838(16) 0.0197(9) 0.0073(9) -0.0031(8) 0.0140(10)
O13 0.0374(11) 0.0698(14) 0.0154(9) 0.0047(8) -0.0008(7) 0.0132(10)
O8 0.0273(9) 0.0532(12) 0.0227(9) 0.0005(8) 0.0041(7) 0.0070(8)
O7 0.0292(10) 0.0537(12) 0.0232(9) 0.0022(8) -0.0032(8) 0.0086(8)
C134 0.144(8) 0.145(8) 0.109(3) 0.039(4) -0.023(6) 0.022(7)
C135 0.140(8) 0.057(7) 0.074(6) 0.007(5) -0.031(5) -0.035(6)
C125 0.050(6) 0.069(7) 0.127(6) 0.001(6) -0.002(5) 0.002(5)
C115 0.079(6) 0.127(11) 0.098(8) 0.003(7) -0.030(4) 0.047(6)

loop_
_atom_type_symbol
_atom_type_scat_dispersion_real
_atom_type_scat_dispersion_imag
_atom_type_scat_Cromer_Mann_a1
_atom_type_scat_Cromer_Mann_b1
_atom_type_scat_Cromer_Mann_a2
_atom_type_scat_Cromer_Mann_b2
_atom_type_scat_Cromer_Mann_a3
_atom_type_scat_Cromer_Mann_b3
_atom_type_scat_Cromer_Mann_a4
_atom_type_scat_Cromer_Mann_b4
_atom_type_scat_Cromer_Mann_c
_atom_type_scat_source
C 0.0181 0.0091 2.3100 20.8439 1.0200 10.2075 1.5886 0.5687 0.8650 51.6512 0.2156 'International Tables Vol C 4.2.6.8 and 6.1.1.4'
H 0.0000 0.0000 0.4930 10.5109 0.3229 26.1257 0.1402 3.1424 0.0408 57.7998 0.0030 'International Tables Vol C 4.2.6.8 and 6.1.1.4'
N 0.0311 0.0180 12.2126 0.0057 3.1322 9.8933 2.0125 28.9975 1.1663 0.5826 -11.5290 'International Tables Vol C 4.2.6.8 and 6.1.1.4'
O 0.0492 0.0322 3.0485 13.2771 2.2868 5.7011 1.5463 0.3239 0.8670 32.9089 0.2508 'International Tables Vol C 4.2.6.8 and 6.1.1.4'

loop_
_geom_angle_atom_site_label_1
_geom_angle_atom_site_label_2
_geom_angle_atom_site_label_3
_geom_angle
_geom_angle_publ_flag
C2 C1 C6 119.4(2) yes
C2 C1 O1 117.5(2) yes
C6 C1 O1 123.1(2) yes
C1 C2 C3 119.2(2) yes
C1 C2 O2 117.9(2) yes
C3 C2 O2 123.0(2) yes
C2 C3 C4 122.3(2) yes
C2 C3 H31 117.9 no
C4 C3 H31 119.8 no
C3 C4 C5 118.5(2) yes
C3 C4 C11 121.8(2) yes
C5 C4 C11 119.7(2) yes
C4 C5 C6 118.3(2) yes
C4 C5 C16 120.5(2) yes
C6 C5 C16 121.2(2) yes
C5 C6 C1 122.4(2) yes
C5 C6 H61 120.2 no
C1 C6 H61 117.4 no
C8 C7 C12 119.7(2) yes
C8 C7 O7 117.5(2) yes
C12 C7 O7 122.8(2) yes
C7 C8 C9 119.6(2) yes
C7 C8 O8 118.1(2) yes
C9 C8 O8 122.3(2) yes
C8 C9 C10 121.8(2) yes
C8 C9 H91 117.3 no
C10 C9 H91 120.9 no
C9 C10 C11 118.7(2) yes
C9 C10 C17 120.9(2) yes
C11 C10 C17 120.4(2) yes
C4 C11 C10 119.9(2) yes
C4 C11 C12 121.5(2) yes
C10 C11 C12 118.6(2) yes
C11 C12 C7 121.4(2) yes
C11 C12 H121 120.3 no
C7 C12 H121 118.3 no
C14 C13 C18 120.0(2) yes
C14 C13 O13 118.1(2) yes
C18 C13 O13 121.9(2) yes
C13 C14 C15 119.3(2) yes
C13 C14 O14 116.7(2) yes
C15 C14 O14 123.9(2) yes
C14 C15 C16 121.7(2) yes
C14 C15 H151 119.3 no
C16 C15 H151 118.9 no
C5 C16 C15 121.8(2) yes
C5 C16 C17 119.4(2) yes
C15 C16 C17 118.8(2) yes
C10 C17 C16 120.2(2) yes
C10 C17 C18 121.4(2) yes
C16 C17 C18 118.4(2) yes
C17 C18 C13 121.7(2) yes
C17 C18 H181 119.3 no
C13 C18 H181 118.9 no
C101 N100 C111 111.1(3) yes
C101 N100 C121 106.0(3) yes
C111 N100 C121 111.1(3) yes
C101 N100 C131 110.7(3) yes
C111 N100 C131 106.8(3) yes
C121 N100 C131 111.3(3) yes
N100 C101 C102 115.6(3) yes
N100 C101 H1011 105.9 no
C102 C101 H1011 108.6 no
N100 C101 H1012 109.4 no
C102 C101 H1012 109.2 no
H1011 C101 H1012 107.9 no
C101 C102 C103 110.4(3) yes
C101 C102 H1022 110.6 no
C103 C102 H1022 109.7 no
C101 C102 H1021 109.4 no
C103 C102 H1021 107.2 no
H1022 C102 H1021 109.5 no
C102 C103 C104 112.6(4) yes
C102 C103 H1031 108.2 no
C104 C103 H1031 110.9 no
C102 C103 H1032 107.9 no
C104 C103 H1032 108.2 no
H1031 C103 H1032 108.9 no
C103 C104 H1042 112.0 no
C103 C104 H1041 109.8 no
H1042 C104 H1041 107.7 no
C103 C104 H1043 108.7 no
H1042 C104 H1043 109.7 no
H1041 C104 H1043 108.8 no
N100 C111 C112 116.0(3) yes
N100 C111 H1112 106.7 no
C112 C111 H1112 109.8 no
N100 C111 H1111 106.3 no
C112 C111 H1111 109.3 no
H1112 C111 H1111 108.5 no
C111 C112 C113 108.7(4) yes
C111 C112 H1121 110.5 no
C113 C112 H1121 111.1 no
C111 C112 H1122 108.6 no
C113 C112 H1122 107.8 no
H1121 C112 H1122 110.0 no
C112 C113 C114 117.8(5) yes
C112 C113 H1131 106.8 no
C114 C113 H1131 108.3 no
C112 C113 H1132 107.4 no
C114 C113 H1132 106.9 no
H1131 C113 H1132 109.5 no
C113 C114 H1141 109.9 no
C113 C114 H1142 108.8 no
H1141 C114 H1142 109.5 no
C113 C114 H1143 109.7 no
H1141 C114 H1143 109.5 no
H1142 C114 H1143 109.5 no
N100 C121 C122 116.2(3) yes
N100 C121 H1212 106.3 no
C122 C121 H1212 109.4 no
N100 C121 H1211 106.4 no
C122 C121 H1211 107.8 no
H1212 C121 H1211 110.7 no
C121 C122 C123 105.9(3) yes
C121 C122 H1222 110.9 no
C123 C122 H1222 110.3 no
C121 C122 H1221 110.3 no
C123 C122 H1221 110.8 no
H1222 C122 H1221 108.6 no
C122 C123 C124 116.0(4) yes
C122 C123 H1231 108.1 no
C124 C123 H1231 107.9 no
C122 C123 H1232 107.3 no
C124 C123 H1232 107.9 no
H1231 C123 H1232 109.5 no
C123 C124 H1241 109.8 no
C123 C124 H1242 109.2 no
H1241 C124 H1242 109.5 no
C123 C124 H1243 109.4 no
H1241 C124 H1243 109.5 no
H1242 C124 H1243 109.5 no
N100 C131 C132 115.9(3) yes
N100 C131 H1312 107.6 no
C132 C131 H1312 108.2 no
N100 C131 H1311 106.1 no
C132 C131 H1311 109.6 no
H1312 C131 H1311 109.5 no
C131 C132 C133 106.8(4) yes
C131 C132 H1322 109.0 no
C133 C132 H1322 110.2 no
C131 C132 H1321 109.7 no
C133 C132 H1321 111.0 no
H1322 C132 H1321 110.1 no
C132 C133 C134 110.9(5) yes
C132 C133 H1331 138.7 no
C134 C133 H1331 109.3 no
C132 C133 H1332 64.8 no
C134 C133 H1332 109.7 no
H1331 C133 H1332 109.5 no
O201 C203 O202 124.5(3) yes
O201 C203 C204 118.1(2) yes
O202 C203 C204 117.3(3) yes
C203 C204 H2041 109.1 no
C203 C204 H2043 109.8 no
H2041 C204 H2043 110.8 no
C203 C204 H2042 107.2 no
H2041 C204 H2042 109.8 no
H2043 C204 H2042 110.0 no
C302 O301 H3011 105(3) no
O301 C302 H3021 108.9 no
O301 C302 H3022 109.6 no
H3021 C302 H3022 109.5 no
O301 C302 H3023 109.9 no
H3021 C302 H3023 109.5 no
H3022 C302 H3023 109.5 no
C2 O2 H21 110(3) no
C1 O1 H11 107(3) no
C14 O14 H141 109(3) no
C13 O13 H132 109(3) no
C8 O8 H81 114(3) no
C7 O7 H71 105(3) no
C133 C134 H1341 109.9 no
C133 C134 H1342 109.8 no
H1341 C134 H1342 109.5 no
C133 C134 H1343 108.6 no
H1341 C134 H1343 109.5 no
H1342 C134 H1343 109.5 no
C133 C135 H1351 109.5 no
C133 C135 H1352 109.9 no
H1351 C135 H1352 109.5 no
C133 C135 H1353 109.0 no
H1351 C135 H1353 109.5 no
H1352 C135 H1353 109.5 no
C123 C125 H1251 109.8 no
C123 C125 H1252 109.4 no
H1251 C125 H1252 109.5 no
C123 C125 H1253 109.2 no
H1251 C125 H1253 109.5 no
H1252 C125 H1253 109.5 no
C113 C115 H1151 108.5 no
C113 C115 H1152 109.7 no
H1151 C115 H1152 109.5 no
C113 C115 H1153 110.2 no
H1151 C115 H1153 109.5 no
H1152 C115 H1153 109.5 no

loop_
_geom_bond_atom_site_label_1
_geom_bond_atom_site_label_2
_geom_bond_distance
_geom_bond_publ_flag
C1 C2 1.410(4) yes
C1 C6 1.372(3) yes
C1 O1 1.367(3) yes
C2 C3 1.376(4) yes
C2 O2 1.374(3) yes
C3 C4 1.410(3) yes
C3 H31 0.929 no
C4 C5 1.411(4) yes
C4 C11 1.461(3) yes
C5 C6 1.411(4) yes
C5 C16 1.463(3) yes
C6 H61 0.940 no
C7 C8 1.404(4) yes
C7 C12 1.371(4) yes
C7 O7 1.372(3) yes
C8 C9 1.370(4) yes
C8 O8 1.374(3) yes
C9 C10 1.410(4) yes
C9 H91 0.949 no
C10 C11 1.403(3) yes
C10 C17 1.460(3) yes
C11 C12 1.420(4) yes
C12 H121 0.946 no
C13 C14 1.402(4) yes
C13 C18 1.373(4) yes
C13 O13 1.368(3) yes
C14 C15 1.374(4) yes
C14 O14 1.369(3) yes
C15 C16 1.413(4) yes
C15 H151 0.928 no
C16 C17 1.407(4) yes
C17 C18 1.412(3) yes
C18 H181 0.937 no
N100 C101 1.521(4) yes
N100 C111 1.510(5) yes
N100 C121 1.512(4) yes
N100 C131 1.519(5) yes
C101 C102 1.513(5) yes
C101 H1011 0.988 no
C101 H1012 0.955 no
C102 C103 1.520(5) yes
C102 H1022 0.980 no
C102 H1021 0.981 no
C103 C104 1.527(6) yes
C103 H1031 0.971 no
C103 H1032 0.981 no
C104 H1042 0.970 no
C104 H1041 0.978 no
C104 H1043 0.975 no
C111 C112 1.492(6) yes
C111 H1112 0.975 no
C111 H1111 0.976 no
C112 C113 1.478(6) yes
C112 H1121 0.973 no
C112 H1122 0.978 no
C113 C114 1.515(2) yes
C113 H1131 0.950 no
C113 H1132 0.950 no
C114 H1141 0.950 no
C114 H1142 0.950 no
C114 H1143 0.950 no
C121 C122 1.524(5) yes
C121 H1212 0.967 no
C121 H1211 0.968 no
C122 C123 1.522(6) yes
C122 H1222 0.984 no
C122 H1221 0.979 no
C123 C124 1.514(2) yes
C123 H1231 0.950 no
C123 H1232 0.950 no
C124 H1241 0.950 no
C124 H1242 0.950 no
C124 H1243 0.950 no
C131 C132 1.521(6) yes
C131 H1312 0.977 no
C131 H1311 0.964 no
C132 C133 1.525(6) yes
C132 H1322 0.960 no
C132 H1321 0.982 no
C133 C134 1.515(2) yes
C133 H1331 0.950 no
C133 H1332 0.950 no
O201 C203 1.265(3) yes
O202 C203 1.252(4) yes
C203 C204 1.506(4) yes
C204 H2041 0.947 no
C204 H2043 0.958 no
C204 H2042 0.970 no
O301 C302 1.426(4) yes
O301 H3011 0.848(19) no
C302 H3021 0.950 no
C302 H3022 0.950 no
C302 H3023 0.950 no
O2 H21 0.833(18) no
O1 H11 0.833(18) no
O14 H141 0.832(19) no
O13 H132 0.833(19) no
O8 H81 0.824(18) no
O7 H71 0.824(19) no
C134 H1341 0.950 no
C134 H1342 0.950 no
C134 H1343 0.950 no
C135 H1351 0.950 no
C135 H1352 0.950 no
C135 H1353 0.950 no
C125 H1251 0.950 no
C125 H1252 0.950 no
C125 H1253 0.950 no
C115 H1151 0.950 no
C115 H1152 0.950 no
C115 H1153 0.950 no

loop_
_geom_hbond_atom_site_label_D
_geom_hbond_atom_site_label_H
_geom_hbond_atom_site_label_A
_geom_hbond_site_symmetry_A
_geom_hbond_angle_DHA
_geom_hbond_distance_DH
_geom_hbond_distance_HA
_geom_hbond_distance_DA
_geom_hbond_publ_flag
C6 H61 O202 . 171.55(8) 0.940 2.434 3.366(6) yes
C9 H91 O1 3_554 170.45(8) 0.949 2.452 3.391(6) yes
C15 H151 O202 . 177.97(7) 0.928 2.580 3.508(6) yes
C102 H1022 O7 4_755 165.11(11) 0.980 2.492 3.448(6) yes
C103 H1031 C114 2_766 134.8(3) 0.971 2.497 3.255(6) yes
C121 H1211 O1 . 135.18(13) 0.968 2.561 3.318(6) yes
O2 H21 O301 3_555 170(4) 0.833 1.919 2.745(6) yes
O1 H11 O201 . 164(4) 0.833 1.837 2.647(6) yes
O14 H141 O301 . 165(4) 0.832 1.942 2.754(6) yes
O8 H81 O2 3_554 160(4) 0.824 1.990 2.778(6) yes
O7 H71 O13 3_555 143(4) 0.824 1.989 2.696(6) yes
O13 H132 O201 3_554 171(4) 0.833 1.792 2.618(6) yes
O301 H3011 O202 . 177(4) 0.848 1.761 2.608(6) yes
